data_2239542
loop_
_publ_author_name
'Ishikawa, Yoshinobu'
'Sugisawa, Yasuhiro'

_publ_section_title
;
 Diethyl
 7,7'-dichloro-4-oxo-4<i>H</i>-[1,4'-biquinoline]-3,3'-dicarboxylate
;
_journal_issue 6
_journal_name_full 'Acta Crystallographica Section E'
_journal_page_first o655
_journal_paper_doi 10.1107/S1600536814010320
_journal_volume 70
_journal_year 2014
_chemical_formula_iupac 'C24 H18 Cl2 N2 O5'
_chemical_formula_moiety 'C24 H18 Cl2 N2 O5'
_chemical_formula_sum 'C24 H18 Cl2 N2 O5'
_chemical_formula_weight 485.32
_chemical_name_systematic
;
Diethyl 7,7'-dichloro-4-oxo-4<i>H</i>-[1,4'-biquinoline]-3,3'-dicarboxylate
;
_space_group_IT_number 2
_symmetry_cell_setting triclinic
_symmetry_space_group_name_Hall '-P 1'
_symmetry_space_group_name_H-M 'P -1'
_atom_sites_solution_hydrogens geom
_atom_sites_solution_primary direct
_atom_sites_solution_secondary difmap
_cell_angle_alpha 107.99(3)
_cell_angle_beta 101.08(3)
_cell_angle_gamma 94.77(3)
_cell_formula_units_Z 2
_cell_length_a 7.631(4)
_cell_length_b 12.416(5)
_cell_length_c 12.461(5)
_cell_measurement_reflns_used 25
_cell_measurement_temperature 100
_cell_measurement_theta_max 17.43
_cell_measurement_theta_min 15.34
_cell_volume 1089.1(9)
_computing_cell_refinement '<i>WinAFC Diffractometer Control Software</i> (Rigaku, 1999)'
_computing_data_collection '<i>WinAFC Diffractometer Control Software</i> (Rigaku, 1999)'
_computing_data_reduction '<i>WinAFC Diffractometer Control Software</i> (Rigaku, 1999)'
_computing_molecular_graphics 'CrystalStructure (Rigaku, 2010)'
_computing_publication_material 'CrystalStructure (Rigaku, 2010)'
_computing_structure_refinement 'SHELXL97 (Sheldrick, 2008)'
_computing_structure_solution 'SIR2008 (Burla <i>et al.</i>, 2007)'
_diffrn_ambient_temperature 100
_diffrn_measured_fraction_theta_full 0.999
_diffrn_measured_fraction_theta_max 0.999
_diffrn_measurement_device_type 'Rigaku AFC-7R'
_diffrn_measurement_method \w-2\q
_diffrn_radiation_type 'Mo K\a'
_diffrn_radiation_wavelength 0.71069
_diffrn_reflns_av_R_equivalents 0.0594
_diffrn_reflns_limit_h_max 9
_diffrn_reflns_limit_h_min -9
_diffrn_reflns_limit_k_max 16
_diffrn_reflns_limit_k_min -15
_diffrn_reflns_limit_l_max 9
_diffrn_reflns_limit_l_min -16
_diffrn_reflns_number 6003
_diffrn_reflns_theta_full 27.50
_diffrn_reflns_theta_max 27.50
_diffrn_standards_decay_% 1.683
_diffrn_standards_interval_count 150
_diffrn_standards_number 3
_exptl_absorpt_coefficient_mu 0.338
_exptl_absorpt_correction_type none
_exptl_crystal_colour colorless
_exptl_crystal_density_diffrn 1.480
_exptl_crystal_density_method 'not measured'
_exptl_crystal_description plate
_exptl_crystal_F_000 500.00
_exptl_crystal_size_max 0.350
_exptl_crystal_size_mid 0.250
_exptl_crystal_size_min 0.100
_refine_diff_density_max 0.660
_refine_diff_density_min -0.950
_refine_ls_extinction_method none
_refine_ls_goodness_of_fit_ref 1.104
_refine_ls_hydrogen_treatment constr
_refine_ls_number_parameters 300
_refine_ls_number_reflns 4994
_refine_ls_number_restraints 0
_refine_ls_R_factor_gt 0.0599
_refine_ls_shift/su_max 0.000
_refine_ls_structure_factor_coef Fsqd
_refine_ls_weighting_details 'w = 1/[\s^2^(Fo^2^)+(0.1156P)^2^+1.0113P] where P=(Fo^2^+2Fc^2^)/3'
_refine_ls_weighting_scheme calc
_refine_ls_wR_factor_ref 0.1863
_reflns_number_gt 4229
_reflns_number_total 4994
_reflns_threshold_expression F^2^>2\s(F^2^)
_cod_data_source_file ld2125sup1.cif
_cod_data_source_block I
_cod_original_cell_volume 1089.0(8)
_cod_database_code 2239542
_cod_database_fobs_code 2239542

loop_
_symmetry_equiv_pos_site_id
_symmetry_equiv_pos_as_xyz
1 +X,+Y,+Z
2 -X,-Y,-Z

loop_
_atom_site_type_symbol
_atom_site_label
_atom_site_fract_x
_atom_site_fract_y
_atom_site_fract_z
_atom_site_U_iso_or_equiv
_atom_site_adp_type
_atom_site_calc_flag
_atom_site_refinement_flags
_atom_site_occupancy
_atom_site_symmetry_multiplicity
Cl Cl1 0.73301(8) 0.03469(5) 0.79333(5) 0.02074(18) Uani d . 1.0 2
Cl Cl2 -0.29884(8) 0.05407(6) 0.46908(5) 0.02351(19) Uani d . 1.0 2
O O1 0.7561(3) 0.59358(16) 1.06621(15) 0.0228(4) Uani d . 1.0 2
O O2 0.4484(3) 0.72976(15) 0.83028(15) 0.0197(4) Uani d . 1.0 2
O O3 0.6483(3) 0.77390(15) 1.00077(15) 0.0198(4) Uani d . 1.0 2
O O4 0.7338(3) 0.44766(18) 0.47536(16) 0.0261(5) Uani d . 1.0 2
O O5 0.8082(3) 0.41909(16) 0.64744(15) 0.0182(4) Uani d . 1.0 2
N N1 0.5095(3) 0.39265(17) 0.73369(16) 0.0138(4) Uani d . 1.0 2
N N2 0.2732(3) 0.20828(18) 0.37892(17) 0.0174(5) Uani d . 1.0 2
C C1 0.5012(3) 0.5061(2) 0.7706(2) 0.0141(5) Uani d . 1.0 2
C C2 0.5822(3) 0.5797(2) 0.8794(2) 0.0145(5) Uani d . 1.0 2
C C3 0.6857(4) 0.5365(2) 0.9646(2) 0.0163(5) Uani d . 1.0 2
C C4 0.8031(4) 0.3633(3) 0.9917(2) 0.0198(5) Uani d . 1.0 2
C C5 0.8157(4) 0.2478(3) 0.9544(3) 0.0208(5) Uani d . 1.0 2
C C6 0.7215(4) 0.1800(2) 0.8429(2) 0.0175(5) Uani d . 1.0 2
C C7 0.6192(3) 0.2257(2) 0.7685(2) 0.0157(5) Uani d . 1.0 2
C C8 0.6992(3) 0.4127(2) 0.9191(2) 0.0154(5) Uani d . 1.0 2
C C9 0.6093(3) 0.3430(2) 0.80736(19) 0.0142(5) Uani d . 1.0 2
C C10 0.5507(4) 0.6999(2) 0.8995(2) 0.0152(5) Uani d . 1.0 2
C C11 0.6218(4) 0.8920(2) 1.0198(3) 0.0202(5) Uani d . 1.0 2
C C12 0.7347(4) 0.9628(3) 1.1383(3) 0.0272(6) Uani d . 1.0 2
C C13 0.4320(4) 0.2725(3) 0.4112(2) 0.0178(5) Uani d . 1.0 2
C C14 0.5195(4) 0.3360(2) 0.5282(2) 0.0157(5) Uani d . 1.0 2
C C15 0.4338(3) 0.32682(19) 0.61337(19) 0.0141(5) Uani d . 1.0 2
C C16 0.1675(4) 0.2425(3) 0.6666(2) 0.0179(5) Uani d . 1.0 2
C C17 -0.0004(4) 0.1789(3) 0.6309(3) 0.0193(5) Uani d . 1.0 2
C C18 -0.0794(4) 0.1281(3) 0.5107(3) 0.0190(5) Uani d . 1.0 2
C C19 0.0106(4) 0.1366(2) 0.4280(2) 0.0185(5) Uani d . 1.0 2
C C20 0.2636(4) 0.2570(2) 0.5836(2) 0.0158(5) Uani d . 1.0 2
C C21 0.1866(4) 0.2007(2) 0.4634(2) 0.0156(5) Uani d . 1.0 2
C C22 0.6974(4) 0.4081(2) 0.5471(2) 0.0171(5) Uani d . 1.0 2
C C23 0.9888(4) 0.4845(3) 0.6723(3) 0.0203(5) Uani d . 1.0 2
C C24 0.9854(4) 0.6121(3) 0.7135(3) 0.0259(6) Uani d . 1.0 2
H H1 0.4346 0.5369 0.7175 0.0170 Uiso calc R 1.0 2
H H2 0.8658 0.4101 1.0677 0.0238 Uiso calc R 1.0 2
H H3 0.8873 0.2151 1.0037 0.0250 Uiso calc R 1.0 2
H H4 0.5570 0.1784 0.6926 0.0188 Uiso calc R 1.0 2
H H5A 0.4926 0.8991 1.0160 0.0243 Uiso calc R 1.0 2
H H6B 0.6599 0.9189 0.9596 0.0243 Uiso calc R 1.0 2
H H7A 0.6963 0.9352 1.1971 0.0326 Uiso calc R 1.0 2
H H8B 0.7188 1.0433 1.1540 0.0326 Uiso calc R 1.0 2
H H9C 0.8623 0.9559 1.1408 0.0326 Uiso calc R 1.0 2
H H10 0.4926 0.2769 0.3525 0.0213 Uiso calc R 1.0 2
H H11 0.2205 0.2771 0.7470 0.0215 Uiso calc R 1.0 2
H H12 -0.0642 0.1687 0.6863 0.0232 Uiso calc R 1.0 2
H H13 -0.0441 0.1001 0.3480 0.0222 Uiso calc R 1.0 2
H H14A 1.0365 0.4633 0.6013 0.0244 Uiso calc R 1.0 2
H H15B 1.0710 0.4644 0.7325 0.0244 Uiso calc R 1.0 2
H H16A 1.1094 0.6531 0.7397 0.0310 Uiso calc R 1.0 2
H H17B 0.9245 0.6318 0.7779 0.0310 Uiso calc R 1.0 2
H H18C 0.9200 0.6340 0.6497 0.0310 Uiso calc R 1.0 2

loop_
_atom_site_aniso_label
_atom_site_aniso_U_11
_atom_site_aniso_U_22
_atom_site_aniso_U_33
_atom_site_aniso_U_12
_atom_site_aniso_U_13
_atom_site_aniso_U_23
Cl1 0.0250(4) 0.0193(3) 0.0227(4) 0.0070(3) 0.0079(3) 0.0114(3)
Cl2 0.0156(3) 0.0274(4) 0.0264(4) -0.0013(3) 0.0043(3) 0.0089(3)
O1 0.0318(11) 0.0220(10) 0.0129(9) 0.0056(8) 0.0014(7) 0.0052(7)
O2 0.0249(9) 0.0203(9) 0.0161(9) 0.0049(7) 0.0034(7) 0.0094(7)
O3 0.0249(10) 0.0147(9) 0.0170(9) 0.0023(7) -0.0005(7) 0.0045(7)
O4 0.0241(10) 0.0375(12) 0.0205(10) -0.0052(8) 0.0041(8) 0.0181(9)
O5 0.0144(8) 0.0252(9) 0.0180(9) 0.0003(7) 0.0028(7) 0.0126(7)
N1 0.0160(10) 0.0165(10) 0.0101(9) 0.0026(8) 0.0030(7) 0.0063(8)
N2 0.0204(10) 0.0194(10) 0.0140(10) 0.0037(8) 0.0043(8) 0.0073(8)
C1 0.0155(11) 0.0163(11) 0.0130(10) 0.0012(9) 0.0054(8) 0.0074(9)
C2 0.0164(11) 0.0154(11) 0.0140(11) 0.0022(9) 0.0059(9) 0.0067(9)
C3 0.0183(11) 0.0196(12) 0.0133(11) 0.0029(9) 0.0067(9) 0.0069(9)
C4 0.0227(12) 0.0239(13) 0.0145(11) 0.0044(10) 0.0036(9) 0.0087(10)
C5 0.0243(13) 0.0254(13) 0.0182(12) 0.0092(10) 0.0053(10) 0.0134(10)
C6 0.0194(12) 0.0187(12) 0.0188(12) 0.0059(9) 0.0085(9) 0.0092(10)
C7 0.0164(11) 0.0190(12) 0.0149(11) 0.0036(9) 0.0062(9) 0.0083(9)
C8 0.0154(11) 0.0201(12) 0.0126(11) 0.0019(9) 0.0047(9) 0.0076(9)
C9 0.0145(11) 0.0201(12) 0.0126(11) 0.0036(9) 0.0065(8) 0.0096(9)
C10 0.0177(11) 0.0172(11) 0.0128(11) 0.0023(9) 0.0065(9) 0.0060(9)
C11 0.0263(13) 0.0153(12) 0.0188(12) 0.0034(10) 0.0033(10) 0.0065(9)
C12 0.0307(15) 0.0186(13) 0.0255(14) 0.0033(11) -0.0024(11) 0.0032(11)
C13 0.0185(12) 0.0234(12) 0.0157(11) 0.0038(9) 0.0064(9) 0.0108(10)
C14 0.0170(11) 0.0180(11) 0.0153(11) 0.0039(9) 0.0040(9) 0.0094(9)
C15 0.0166(11) 0.0151(11) 0.0126(11) 0.0044(9) 0.0024(8) 0.0074(9)
C16 0.0194(12) 0.0224(12) 0.0156(11) 0.0042(9) 0.0049(9) 0.0106(10)
C17 0.0191(12) 0.0249(13) 0.0190(12) 0.0058(10) 0.0085(9) 0.0114(10)
C18 0.0134(11) 0.0220(12) 0.0233(13) 0.0011(9) 0.0032(9) 0.0108(10)
C19 0.0182(12) 0.0211(12) 0.0170(12) 0.0028(9) 0.0023(9) 0.0085(10)
C20 0.0174(11) 0.0193(12) 0.0143(11) 0.0052(9) 0.0043(9) 0.0098(9)
C21 0.0162(11) 0.0167(11) 0.0154(11) 0.0023(9) 0.0016(9) 0.0086(9)
C22 0.0177(11) 0.0199(12) 0.0157(11) 0.0019(9) 0.0055(9) 0.0078(9)
C23 0.0128(11) 0.0272(13) 0.0233(13) 0.0010(9) 0.0032(9) 0.0126(11)
C24 0.0223(13) 0.0239(14) 0.0322(15) 0.0027(10) 0.0006(11) 0.0141(12)

loop_
_atom_type_symbol
_atom_type_description
_atom_type_scat_dispersion_real
_atom_type_scat_dispersion_imag
_atom_type_scat_source
C C 0.0033 0.0016
;
International Tables for Crystallography
(1992, Vol. C, Tables 4.2.6.8 and 6.1.1.4)
;
H H 0.0000 0.0000
;
International Tables for Crystallography
(1992, Vol. C, Table 6.1.1.4)
;
Cl Cl 0.1484 0.1585
;
International Tables for Crystallography
(1992, Vol. C, Tables 4.2.6.8 and 6.1.1.4)
;
N N 0.0061 0.0033
;
International Tables for Crystallography
(1992, Vol. C, Tables 4.2.6.8 and 6.1.1.4)
;
O O 0.0106 0.0060
;
International Tables for Crystallography
(1992, Vol. C, Tables 4.2.6.8 and 6.1.1.4)
;

loop_
_geom_angle_atom_site_label_1
_geom_angle_atom_site_label_2
_geom_angle_atom_site_label_3
_geom_angle
_geom_angle_publ_flag
C10 O3 C11 114.2(2) no
C22 O5 C23 116.9(3) no
C1 N1 C9 120.29(18) no
C1 N1 C15 118.8(3) no
C9 N1 C15 120.4(2) no
C13 N2 C21 117.9(2) no
N1 C1 C2 124.4(3) no
C1 C2 C3 119.9(3) no
C1 C2 C10 114.2(3) no
C3 C2 C10 125.88(19) no
O1 C3 C2 125.3(3) no
O1 C3 C8 120.6(3) no
C2 C3 C8 114.06(19) no
C5 C4 C8 121.1(2) no
C4 C5 C6 118.8(3) no
Cl1 C6 C5 120.1(3) no
Cl1 C6 C7 118.02(17) no
C5 C6 C7 121.9(3) no
C6 C7 C9 118.6(2) no
C3 C8 C4 118.94(19) no
C3 C8 C9 122.3(3) no
C4 C8 C9 118.7(3) no
N1 C9 C7 120.18(19) no
N1 C9 C8 118.8(3) no
C7 C9 C8 121.0(3) no
O2 C10 O3 122.7(3) no
O2 C10 C2 123.53(19) no
O3 C10 C2 113.8(3) no
O3 C11 C12 107.5(3) no
N2 C13 C14 124.4(3) no
C13 C14 C15 117.7(3) no
C13 C14 C22 116.4(3) no
C15 C14 C22 125.9(2) no
N1 C15 C14 121.1(2) no
N1 C15 C20 118.5(3) no
C14 C15 C20 120.3(2) no
C17 C16 C20 120.1(3) no
C16 C17 C18 119.7(3) no
Cl2 C18 C17 118.1(3) no
Cl2 C18 C19 119.79(18) no
C17 C18 C19 122.1(3) no
C18 C19 C21 119.0(2) no
C15 C20 C16 123.6(2) no
C15 C20 C21 116.9(3) no
C16 C20 C21 119.5(2) no
N2 C21 C19 117.8(2) no
N2 C21 C20 122.8(2) no
C19 C21 C20 119.4(3) no
O4 C22 O5 125.3(3) no
O4 C22 C14 122.1(3) no
O5 C22 C14 112.7(3) no
O5 C23 C24 111.6(3) no
N1 C1 H1 117.786 no
C2 C1 H1 117.790 no
C5 C4 H2 119.465 no
C8 C4 H2 119.451 no
C4 C5 H3 120.608 no
C6 C5 H3 120.608 no
C6 C7 H4 120.721 no
C9 C7 H4 120.707 no
O3 C11 H5A 110.202 no
O3 C11 H6B 110.200 no
C12 C11 H5A 110.211 no
C12 C11 H6B 110.205 no
H5A C11 H6B 108.490 no
C11 C12 H7A 109.471 no
C11 C12 H8B 109.470 no
C11 C12 H9C 109.479 no
H7A C12 H8B 109.465 no
H7A C12 H9C 109.468 no
H8B C12 H9C 109.475 no
N2 C13 H10 117.798 no
C14 C13 H10 117.799 no
C17 C16 H11 119.933 no
C20 C16 H11 119.934 no
C16 C17 H12 120.148 no
C18 C17 H12 120.160 no
C18 C19 H13 120.507 no
C21 C19 H13 120.503 no
O5 C23 H14A 109.305 no
O5 C23 H15B 109.313 no
C24 C23 H14A 109.316 no
C24 C23 H15B 109.312 no
H14A C23 H15B 107.959 no
C23 C24 H16A 109.468 no
C23 C24 H17B 109.468 no
C23 C24 H18C 109.468 no
H16A C24 H17B 109.471 no
H16A C24 H18C 109.475 no
H17B C24 H18C 109.478 no

loop_
_geom_bond_atom_site_label_1
_geom_bond_atom_site_label_2
_geom_bond_distance
_geom_bond_publ_flag
Cl1 C6 1.733(3) no
Cl2 C18 1.742(3) no
O1 C3 1.231(3) no
O2 C10 1.216(4) no
O3 C10 1.341(3) no
O3 C11 1.450(4) no
O4 C22 1.209(4) no
O5 C22 1.329(3) no
O5 C23 1.466(3) no
N1 C1 1.351(4) no
N1 C9 1.400(4) no
N1 C15 1.443(3) no
N2 C13 1.311(4) no
N2 C21 1.368(4) no
C1 C2 1.369(3) no
C2 C3 1.462(4) no
C2 C10 1.483(4) no
C3 C8 1.484(4) no
C4 C5 1.383(4) no
C4 C8 1.404(4) no
C5 C6 1.396(4) no
C6 C7 1.382(4) no
C7 C9 1.400(4) no
C8 C9 1.396(3) no
C11 C12 1.510(4) no
C13 C14 1.421(3) no
C14 C15 1.377(4) no
C14 C22 1.498(4) no
C15 C20 1.416(4) no
C16 C17 1.364(4) no
C16 C20 1.423(4) no
C17 C18 1.418(4) no
C18 C19 1.368(5) no
C19 C21 1.418(4) no
C20 C21 1.422(3) no
C23 C24 1.511(4) no
C1 H1 0.950 no
C4 H2 0.950 no
C5 H3 0.950 no
C7 H4 0.950 no
C11 H5A 0.990 no
C11 H6B 0.990 no
C12 H7A 0.980 no
C12 H8B 0.980 no
C12 H9C 0.980 no
C13 H10 0.950 no
C16 H11 0.950 no
C17 H12 0.950 no
C19 H13 0.950 no
C23 H14A 0.990 no
C23 H15B 0.990 no
C24 H16A 0.980 no
C24 H17B 0.980 no
C24 H18C 0.980 no

loop_
_geom_contact_atom_site_label_1
_geom_contact_atom_site_label_2
_geom_contact_distance
_geom_contact_site_symmetry_2
_geom_contact_publ_flag
O1 O3 2.744(3) . no
O1 C1 3.599(4) . no
O1 C4 2.797(4) . no
O1 C10 3.050(4) . no
O2 C1 2.730(4) . no
O2 C11 2.608(3) . no
O3 C1 3.576(3) . no
O3 C3 2.889(4) . no
O4 C13 2.839(4) . no
O4 C23 2.710(4) . no
O4 C24 3.174(4) . no
O5 N1 2.737(3) . no
O5 C1 3.129(4) . no
O5 C7 3.552(4) . no
O5 C9 3.042(4) . no
O5 C13 3.577(4) . no
O5 C15 2.888(4) . no
N1 C3 2.866(3) . no
N1 C16 2.894(4) . no
N1 C22 3.002(4) . no
N2 C15 2.806(3) . no
C1 C8 2.756(4) . no
C1 C14 3.143(4) . no
C1 C20 3.358(4) . no
C1 C22 3.360(4) . no
C2 C9 2.833(4) . no
C4 C7 2.791(4) . no
C5 C9 2.788(4) . no
C6 C8 2.780(4) . no
C7 C15 2.839(4) . no
C7 C16 3.484(4) . no
C7 C20 3.339(4) . no
C9 C14 3.386(4) . no
C9 C16 3.417(4) . no
C9 C20 3.277(4) . no
C13 C19 3.578(4) . no
C13 C20 2.752(5) . no
C14 C21 2.755(4) . no
C16 C19 2.821(4) . no
C17 C21 2.809(5) . no
C18 C20 2.780(4) . no
C22 C24 3.102(4) . no
Cl1 N2 3.106(3) 2_656 no
Cl2 Cl2 3.5616(17) 2_456 no
O1 N1 3.477(4) 2_667 no
O1 C1 3.494(4) 2_667 no
O1 C2 3.521(4) 2_667 no
O1 C3 3.512(4) 2_667 no
O1 C8 3.509(4) 2_667 no
O1 C9 3.487(4) 2_667 no
O1 C16 3.231(3) 2_667 no
O2 C4 3.577(4) 2_667 no
O2 C13 3.301(4) 2_666 no
O2 C24 3.548(4) 1_455 no
O4 C1 3.476(4) 2_666 no
O4 C14 3.443(4) 2_666 no
O4 C15 3.558(4) 2_666 no
O4 C23 3.276(4) 2_766 no
O4 C24 3.436(4) 2_766 no
O5 C17 3.395(4) 1_655 no
N1 O1 3.477(4) 2_667 no
N2 Cl1 3.106(3) 2_656 no
N2 C24 3.412(4) 2_666 no
C1 O1 3.494(4) 2_667 no
C1 O4 3.476(4) 2_666 no
C2 O1 3.521(4) 2_667 no
C2 C3 3.578(5) 2_667 no
C2 C8 3.589(4) 2_667 no
C3 O1 3.512(4) 2_667 no
C3 C2 3.578(5) 2_667 no
C3 C3 3.264(4) 2_667 no
C3 C8 3.535(4) 2_667 no
C4 O2 3.577(4) 2_667 no
C4 C10 3.384(5) 2_667 no
C6 C11 3.587(5) 2_667 no
C8 O1 3.509(4) 2_667 no
C8 C2 3.589(4) 2_667 no
C8 C3 3.535(4) 2_667 no
C9 O1 3.487(4) 2_667 no
C10 C4 3.384(5) 2_667 no
C11 C6 3.587(5) 2_667 no
C11 C11 3.490(5) 2_677 no
C13 O2 3.301(4) 2_666 no
C14 O4 3.443(4) 2_666 no
C15 O4 3.558(4) 2_666 no
C16 O1 3.231(3) 2_667 no
C16 C23 3.388(5) 1_455 no
C17 O5 3.395(4) 1_455 no
C18 C18 3.450(4) 2_556 no
C23 O4 3.276(4) 2_766 no
C23 C16 3.388(5) 1_655 no
C24 O2 3.548(4) 1_655 no
C24 O4 3.436(4) 2_766 no
C24 N2 3.412(4) 2_666 no
Cl1 H3 2.8323 . no
Cl1 H4 2.7746 . no
Cl2 H12 2.8089 . no
Cl2 H13 2.8031 . no
O1 H2 2.4958 . no
O2 H1 2.3541 . no
O2 H5A 2.5424 . no
O2 H6B 2.5978 . no
O3 H7A 2.5759 . no
O3 H8B 3.2380 . no
O3 H9C 2.5830 . no
O4 H10 2.5478 . no
O4 H14A 2.4861 . no
O4 H18C 2.6932 . no
O5 H1 3.4480 . no
O5 H16A 3.2950 . no
O5 H17B 2.6098 . no
O5 H18C 2.7231 . no
N1 H4 2.6190 . no
N1 H11 2.5903 . no
N2 H13 2.5685 . no
C1 H11 3.3147 . no
C1 H17B 3.4411 . no
C2 H17B 3.2151 . no
C3 H1 3.3018 . no
C3 H2 2.6316 . no
C5 H4 3.2843 . no
C6 H2 3.2504 . no
C7 H3 3.2817 . no
C7 H11 3.1390 . no
C8 H3 3.2855 . no
C8 H4 3.2917 . no
C9 H1 3.2331 . no
C9 H2 3.2661 . no
C9 H11 2.8974 . no
C10 H1 2.4741 . no
C10 H5A 2.5743 . no
C10 H6B 2.6022 . no
C10 H17B 3.5241 . no
C14 H1 3.0701 . no
C14 H4 3.2328 . no
C15 H1 2.5282 . no
C15 H4 2.5115 . no
C15 H10 3.2423 . no
C15 H11 2.7043 . no
C16 H4 3.1231 . no
C17 H13 3.2952 . no
C18 H11 3.2670 . no
C19 H12 3.2857 . no
C20 H1 3.3755 . no
C20 H4 2.7971 . no
C20 H12 3.2767 . no
C20 H13 3.3143 . no
C21 H10 3.1520 . no
C21 H11 3.3155 . no
C22 H1 3.3402 . no
C22 H10 2.5803 . no
C22 H14A 2.5239 . no
C22 H15B 3.1771 . no
C22 H17B 3.3676 . no
C22 H18C 2.9232 . no
H2 H3 2.3340 . no
H4 H11 3.0391 . no
H5A H7A 2.3705 . no
H5A H8B 2.3637 . no
H5A H9C 2.8598 . no
H6B H7A 2.8598 . no
H6B H8B 2.3689 . no
H6B H9C 2.3653 . no
H11 H12 2.3146 . no
H14A H16A 2.3955 . no
H14A H17B 2.8510 . no
H14A H18C 2.3186 . no
H15B H16A 2.3082 . no
H15B H17B 2.4072 . no
H15B H18C 2.8493 . no
Cl1 H5A 3.1443 2_667 no
Cl1 H6B 2.9705 1_545 no
Cl1 H7A 3.3484 2_667 no
Cl1 H9C 3.0218 2_767 no
Cl1 H12 2.9460 1_655 no
Cl1 H13 3.4612 2_656 no
Cl2 H4 3.1862 1_455 no
Cl2 H4 3.1952 2_556 no
Cl2 H7A 3.2436 1_444 no
O1 H2 3.5966 2_767 no
O1 H11 2.3474 2_667 no
O1 H15B 2.9240 2_767 no
O2 H2 3.4958 2_667 no
O2 H3 3.5724 2_667 no
O2 H8B 3.1553 2_677 no
O2 H10 2.3840 2_666 no
O2 H16A 2.5834 1_455 no
O3 H3 3.5471 2_767 no
O3 H11 3.3776 2_667 no
O4 H1 2.5687 2_666 no
O4 H14A 2.4859 2_766 no
O4 H16A 3.0967 2_766 no
O4 H18C 3.3897 2_766 no
O5 H12 3.4785 1_655 no
N1 H15B 3.5315 1_455 no
N2 H17B 3.4348 2_666 no
N2 H18C 2.6158 2_666 no
C1 H10 3.4894 2_666 no
C1 H15B 3.1990 1_455 no
C3 H2 3.5544 2_767 no
C3 H11 3.5186 2_667 no
C4 H15B 3.3403 2_767 no
C4 H16A 3.3578 2_767 no
C4 H17B 3.1853 2_767 no
C5 H5A 3.0056 2_667 no
C5 H12 3.5018 1_655 no
C5 H16A 3.5386 2_767 no
C5 H17B 3.3435 2_767 no
C6 H5A 2.9375 2_667 no
C6 H7A 3.2632 2_667 no
C6 H12 2.7567 1_655 no
C7 H7A 3.1775 2_667 no
C7 H12 2.8588 1_655 no
C10 H2 3.5006 2_667 no
C10 H10 3.1987 2_666 no
C10 H16A 3.4673 1_455 no
C11 H5A 2.9378 2_677 no
C11 H6B 3.2975 2_677 no
C11 H8B 3.3685 2_677 no
C12 H5A 3.3011 2_677 no
C12 H13 2.7669 1_666 no
C13 H1 3.4318 2_666 no
C13 H18C 3.0680 2_666 no
C15 H14A 3.5947 1_455 no
C16 H7A 3.2940 2_667 no
C16 H14A 3.2712 1_455 no
C16 H15B 2.8250 1_455 no
C17 H7A 3.5354 2_667 no
C17 H13 3.5923 2_556 no
C17 H15B 3.3327 1_455 no
C19 H7A 3.4912 1_444 no
C19 H8B 3.4869 1_444 no
C19 H9C 3.4902 1_444 no
C19 H18C 3.3135 2_666 no
C20 H14A 3.1857 1_455 no
C20 H15B 3.3105 1_455 no
C21 H14A 3.5795 1_455 no
C21 H18C 2.9127 2_666 no
C22 H1 3.5465 2_666 no
C22 H14A 3.5804 2_766 no
C23 H1 3.3137 1_655 no
C23 H2 3.0336 2_767 no
C23 H11 3.4964 1_655 no
C24 H2 2.8503 2_767 no
C24 H3 3.4109 2_767 no
H1 O4 2.5687 2_666 no
H1 C13 3.4318 2_666 no
H1 C22 3.5465 2_666 no
H1 C23 3.3137 1_455 no
H1 H10 2.7626 2_666 no
H1 H14A 3.0313 1_455 no
H1 H15B 2.9039 1_455 no
H1 H16A 2.9874 1_455 no
H2 O1 3.5966 2_767 no
H2 O2 3.4958 2_667 no
H2 C3 3.5544 2_767 no
H2 C10 3.5006 2_667 no
H2 C23 3.0336 2_767 no
H2 C24 2.8503 2_767 no
H2 H15B 2.4244 2_767 no
H2 H16A 2.7246 2_767 no
H2 H17B 2.4712 2_767 no
H3 O2 3.5724 2_667 no
H3 O3 3.5471 2_767 no
H3 C24 3.4109 2_767 no
H3 H5A 3.0498 2_667 no
H3 H8B 3.5569 1_545 no
H3 H9C 3.3216 2_767 no
H3 H16A 3.1037 2_767 no
H3 H17B 2.8161 2_767 no
H4 Cl2 3.1862 1_655 no
H4 Cl2 3.1952 2_556 no
H4 H7A 3.0634 2_667 no
H4 H12 2.9178 1_655 no
H5A Cl1 3.1443 2_667 no
H5A C5 3.0056 2_667 no
H5A C6 2.9375 2_667 no
H5A C11 2.9378 2_677 no
H5A C12 3.3011 2_677 no
H5A H3 3.0498 2_667 no
H5A H5A 2.6538 2_677 no
H5A H6B 2.5893 2_677 no
H5A H8B 2.7235 2_677 no
H6B Cl1 2.9705 1_565 no
H6B C11 3.2975 2_677 no
H6B H5A 2.5893 2_677 no
H6B H6B 3.3956 2_677 no
H6B H8B 3.1042 2_677 no
H7A Cl1 3.3484 2_667 no
H7A Cl2 3.2436 1_666 no
H7A C6 3.2632 2_667 no
H7A C7 3.1775 2_667 no
H7A C16 3.2940 2_667 no
H7A C17 3.5354 2_667 no
H7A C19 3.4912 1_666 no
H7A H4 3.0634 2_667 no
H7A H11 3.0133 2_667 no
H7A H12 3.4423 2_667 no
H7A H13 2.6772 1_666 no
H8B O2 3.1553 2_677 no
H8B C11 3.3685 2_677 no
H8B C19 3.4869 1_666 no
H8B H3 3.5569 1_565 no
H8B H5A 2.7235 2_677 no
H8B H6B 3.1042 2_677 no
H8B H13 2.5821 1_666 no
H9C Cl1 3.0218 2_767 no
H9C C19 3.4902 1_666 no
H9C H3 3.3216 2_767 no
H9C H12 3.2541 2_667 no
H9C H13 2.5698 1_666 no
H10 O2 2.3840 2_666 no
H10 C1 3.4894 2_666 no
H10 C10 3.1987 2_666 no
H10 H1 2.7626 2_666 no
H10 H16A 3.5807 2_766 no
H10 H18C 3.4202 2_666 no
H11 O1 2.3474 2_667 no
H11 O3 3.3776 2_667 no
H11 C3 3.5186 2_667 no
H11 C23 3.4964 1_455 no
H11 H7A 3.0133 2_667 no
H11 H14A 3.5728 1_455 no
H11 H15B 2.7129 1_455 no
H12 Cl1 2.9460 1_455 no
H12 O5 3.4785 1_455 no
H12 C5 3.5018 1_455 no
H12 C6 2.7567 1_455 no
H12 C7 2.8588 1_455 no
H12 H4 2.9178 1_455 no
H12 H7A 3.4423 2_667 no
H12 H9C 3.2541 2_667 no
H12 H13 3.4222 2_556 no
H12 H15B 3.5653 1_455 no
H13 Cl1 3.4612 2_656 no
H13 C12 2.7669 1_444 no
H13 C17 3.5923 2_556 no
H13 H7A 2.6772 1_444 no
H13 H8B 2.5821 1_444 no
H13 H9C 2.5698 1_444 no
H13 H12 3.4222 2_556 no
H13 H16A 3.5989 2_666 no
H13 H18C 3.3482 2_666 no
H14A O4 2.4859 2_766 no
H14A C15 3.5947 1_655 no
H14A C16 3.2712 1_655 no
H14A C20 3.1857 1_655 no
H14A C21 3.5795 1_655 no
H14A C22 3.5804 2_766 no
H14A H1 3.0313 1_655 no
H14A H11 3.5728 1_655 no
H14A H14A 2.9112 2_766 no
H14A H18C 3.0792 2_766 no
H15B O1 2.9240 2_767 no
H15B N1 3.5315 1_655 no
H15B C1 3.1990 1_655 no
H15B C4 3.3403 2_767 no
H15B C16 2.8250 1_655 no
H15B C17 3.3327 1_655 no
H15B C20 3.3105 1_655 no
H15B H1 2.9039 1_655 no
H15B H2 2.4244 2_767 no
H15B H11 2.7129 1_655 no
H15B H12 3.5653 1_655 no
H16A O2 2.5834 1_655 no
H16A O4 3.0967 2_766 no
H16A C4 3.3578 2_767 no
H16A C5 3.5386 2_767 no
H16A C10 3.4673 1_655 no
H16A H1 2.9874 1_655 no
H16A H2 2.7246 2_767 no
H16A H3 3.1037 2_767 no
H16A H10 3.5807 2_766 no
H16A H13 3.5989 2_666 no
H17B N2 3.4348 2_666 no
H17B C4 3.1853 2_767 no
H17B C5 3.3435 2_767 no
H17B H2 2.4712 2_767 no
H17B H3 2.8161 2_767 no
H18C O4 3.3897 2_766 no
H18C N2 2.6158 2_666 no
H18C C13 3.0680 2_666 no
H18C C19 3.3135 2_666 no
H18C C21 2.9127 2_666 no
H18C H10 3.4202 2_666 no
H18C H13 3.3482 2_666 no
H18C H14A 3.0792 2_766 no

loop_
_geom_hbond_atom_site_label_D
_geom_hbond_atom_site_label_H
_geom_hbond_atom_site_label_A
_geom_hbond_site_symmetry_A
_geom_hbond_distance_DH
_geom_hbond_distance_HA
_geom_hbond_distance_DA
_geom_hbond_angle_DHA
_geom_hbond_publ_flag
C16 H11 O1 2_667 0.95 2.347 3.231(3) 154.60(18) yes
C13 H10 O2 2_666 0.95 2.384 3.301(4) 162.26(14) yes

loop_
_geom_torsion_atom_site_label_1
_geom_torsion_atom_site_label_2
_geom_torsion_atom_site_label_3
_geom_torsion_atom_site_label_4
_geom_torsion
_geom_torsion_publ_flag
C10 O3 C11 C12 177.9(2) no
C10 O3 C11 H5A 57.8 no
C10 O3 C11 H6B -61.9 no
C11 O3 C10 O2 -0.4(4) no
C11 O3 C10 C2 178.5(2) no
C22 O5 C23 C24 79.0(3) no
C22 O5 C23 H14A -42.1 no
C22 O5 C23 H15B -160.0 no
C23 O5 C22 O4 -0.1(4) no
C23 O5 C22 C14 177.69(18) no
C1 N1 C9 C7 -179.3(2) no
C1 N1 C9 C8 0.1(4) no
C9 N1 C1 C2 -1.5(4) no
C9 N1 C1 H1 178.5 no
C1 N1 C15 C14 73.6(3) no
C1 N1 C15 C20 -102.8(3) no
C15 N1 C1 C2 -173.7(2) no
C15 N1 C1 H1 6.3 no
C9 N1 C15 C14 -98.5(3) no
C9 N1 C15 C20 85.0(3) no
C15 N1 C9 C7 -7.3(4) no
C15 N1 C9 C8 172.1(2) no
C13 N2 C21 C19 176.4(3) no
C13 N2 C21 C20 -1.5(4) no
C21 N2 C13 C14 -0.8(4) no
C21 N2 C13 H10 179.2 no
N1 C1 C2 C3 -0.2(4) no
N1 C1 C2 C10 -179.0(2) no
H1 C1 C2 C3 179.8 no
H1 C1 C2 C10 1.0 no
C1 C2 C3 O1 -176.1(3) no
C1 C2 C3 C8 3.0(4) no
C1 C2 C10 O2 6.7(4) no
C1 C2 C10 O3 -172.1(2) no
C3 C2 C10 O2 -172.0(3) no
C3 C2 C10 O3 9.1(4) no
C10 C2 C3 O1 2.5(5) no
C10 C2 C3 C8 -178.3(3) no
O1 C3 C8 C4 -4.0(4) no
O1 C3 C8 C9 174.8(3) no
C2 C3 C8 C4 176.8(2) no
C2 C3 C8 C9 -4.5(4) no
C5 C4 C8 C3 178.2(3) no
C5 C4 C8 C9 -0.6(4) no
C8 C4 C5 C6 -0.6(5) no
C8 C4 C5 H3 179.4 no
H2 C4 C5 C6 179.4 no
H2 C4 C5 H3 -0.6 no
H2 C4 C8 C3 -1.8 no
H2 C4 C8 C9 179.4 no
C4 C5 C6 Cl1 -179.6(3) no
C4 C5 C6 C7 1.3(5) no
H3 C5 C6 Cl1 0.3 no
H3 C5 C6 C7 -178.7 no
Cl1 C6 C7 C9 -179.81(17) no
Cl1 C6 C7 H4 0.2 no
C5 C6 C7 C9 -0.7(4) no
C5 C6 C7 H4 179.3 no
C6 C7 C9 N1 178.9(3) no
C6 C7 C9 C8 -0.5(4) no
H4 C7 C9 N1 -1.1 no
H4 C7 C9 C8 179.5 no
C3 C8 C9 N1 3.0(4) no
C3 C8 C9 C7 -177.6(3) no
C4 C8 C9 N1 -178.3(3) no
C4 C8 C9 C7 1.1(4) no
O3 C11 C12 H7A -59.5 no
O3 C11 C12 H8B -179.5 no
O3 C11 C12 H9C 60.5 no
H5A C11 C12 H7A 60.6 no
H5A C11 C12 H8B -59.4 no
H5A C11 C12 H9C -179.4 no
H6B C11 C12 H7A -179.7 no
H6B C11 C12 H8B 60.3 no
H6B C11 C12 H9C -59.7 no
N2 C13 C14 C15 1.9(4) no
N2 C13 C14 C22 -177.6(3) no
H10 C13 C14 C15 -178.1 no
H10 C13 C14 C22 2.4 no
C13 C14 C15 N1 -177.0(2) no
C13 C14 C15 C20 -0.7(4) no
C13 C14 C22 O4 28.4(4) no
C13 C14 C22 O5 -149.5(3) no
C15 C14 C22 O4 -151.1(3) no
C15 C14 C22 O5 31.0(4) no
C22 C14 C15 N1 2.5(4) no
C22 C14 C15 C20 178.8(3) no
N1 C15 C20 C16 -4.0(4) no
N1 C15 C20 C21 175.0(2) no
C14 C15 C20 C16 179.5(3) no
C14 C15 C20 C21 -1.4(4) no
C17 C16 C20 C15 176.3(3) no
C17 C16 C20 C21 -2.7(4) no
C20 C16 C17 C18 -0.5(4) no
C20 C16 C17 H12 179.5 no
H11 C16 C17 C18 179.5 no
H11 C16 C17 H12 -0.5 no
H11 C16 C20 C15 -3.7 no
H11 C16 C20 C21 177.3 no
C16 C17 C18 Cl2 -176.6(3) no
C16 C17 C18 C19 2.8(5) no
H12 C17 C18 Cl2 3.4 no
H12 C17 C18 C19 -177.2 no
Cl2 C18 C19 C21 177.74(17) no
Cl2 C18 C19 H13 -2.3 no
C17 C18 C19 C21 -1.7(4) no
C17 C18 C19 H13 178.3 no
C18 C19 C21 N2 -179.7(3) no
C18 C19 C21 C20 -1.6(4) no
H13 C19 C21 N2 0.3 no
H13 C19 C21 C20 178.4 no
C15 C20 C21 N2 2.6(4) no
C15 C20 C21 C19 -175.3(2) no
C16 C20 C21 N2 -178.2(3) no
C16 C20 C21 C19 3.8(4) no
O5 C23 C24 H16A 172.0 no
O5 C23 C24 H17B 52.0 no
O5 C23 C24 H18C -68.0 no
H14A C23 C24 H16A -67.0 no
H14A C23 C24 H17B 173.1 no
H14A C23 C24 H18C 53.0 no
H15B C23 C24 H16A 51.0 no
H15B C23 C24 H17B -69.0 no
H15B C23 C24 H18C 171.0 no
